data_1567022
loop_
_publ_author_name
'Mol\<canov, Kre\<simir'
'Mila\<sinovi\'c, Valentina'
'Koji\'c-Prodi\'c, Biserka'
'Maltar-Strme\<cki, Nadica'
'You, Jiangyang'
'\<Santi\'c, Ana'
'Kani\<zaj, Lidija'
'Stilinovi\'c, Vladimir'
'Fotovi\'c, Luka'

_publ_section_title
;
 Semiconductive 2D arrays of pancake-bonded oligomers of partially charged
 TCNQ radicals
;
_journal_issue 4
_journal_name_full IUCrJ
_journal_page_first
;
;
_journal_paper_doi 10.1107/S2052252522004717
_journal_volume 9
_journal_year 2022
_chemical_formula_moiety '2(C12 H4 N4), C7 H2 N'
_chemical_formula_sum 'C31 H10 N9'
_chemical_formula_weight 508.48
_space_group_IT_number 14
_space_group_name_Hall '-P 2ybc'
_space_group_name_H-M_alt 'P 1 21/c 1'
_symmetry_cell_setting monoclinic
_symmetry_space_group_name_Hall '-P 2ybc'
_symmetry_space_group_name_H-M 'P 1 21/c 1'
_atom_sites_solution_hydrogens geom
_audit_creation_date 2020-10-01T16:09:44-00:00
_audit_creation_method 'WinGX routine CIF_UPDATE'
_cell_angle_alpha 90
_cell_angle_beta 90.3960(10)
_cell_angle_gamma 90
_cell_formula_units_Z 2
_cell_length_a 13.3766(2)
_cell_length_b 12.8023(2)
_cell_length_c 7.78610(10)
_cell_measurement_reflns_used 4296
_cell_measurement_temperature 293(2)
_cell_measurement_theta_max 75.91
_cell_measurement_theta_min 4.746
_cell_volume 1333.35(3)
_computing_cell_refinement 'CrysAlisPro 1.171.39.46 (Rigaku OD, 2018)'
_computing_data_collection 'CrysAlisPro 1.171.39.46 (Rigaku OD, 2018)'
_computing_data_reduction 'CrysAlisPro 1.171.39.46 (Rigaku OD, 2018)'
_computing_structure_refinement 'SHELXL-2017/1 (Sheldrick, 2017)'
_diffrn_ambient_temperature 293(2)
_diffrn_detector_area_resol_mean 10.4323
_diffrn_measured_fraction_theta_full 0.98
_diffrn_measured_fraction_theta_max 0.951
_diffrn_measurement_device_type 'Xcalibur, Ruby, Nova'
_diffrn_measurement_method '\w scans'
_diffrn_radiation_monochromator mirror
_diffrn_radiation_type CuK\a
_diffrn_radiation_wavelength 1.54184
_diffrn_reflns_av_R_equivalents 0.0155
_diffrn_reflns_av_unetI/netI 0.0241
_diffrn_reflns_Laue_measured_fraction_full 0.98
_diffrn_reflns_Laue_measured_fraction_max 0.951
_diffrn_reflns_limit_h_max 13
_diffrn_reflns_limit_h_min -16
_diffrn_reflns_limit_k_max 13
_diffrn_reflns_limit_k_min -15
_diffrn_reflns_limit_l_max 9
_diffrn_reflns_limit_l_min -9
_diffrn_reflns_number 7175
_diffrn_reflns_point_group_measured_fraction_full 0.98
_diffrn_reflns_point_group_measured_fraction_max 0.951
_diffrn_reflns_theta_full 67.684
_diffrn_reflns_theta_max 76.014
_diffrn_reflns_theta_min 3.304
_diffrn_source 'micro-focus sealed X-ray tube'
_exptl_absorpt_coefficient_mu 0.653
_exptl_absorpt_correction_T_max 1
_exptl_absorpt_correction_T_min 0.74017
_exptl_absorpt_correction_type multi-scan
_exptl_absorpt_process_details
;
        CrysAlisPro 1.171.39.46 (Rigaku Oxford Diffraction, 2018)
        Empirical absorption correction using spherical harmonics,
 implemented in SCALE3 ABSPACK scaling algorithm.
;
_exptl_crystal_colour black
_exptl_crystal_density_diffrn 1.266
_exptl_crystal_description prism
_exptl_crystal_F_000 554
_exptl_crystal_size_max 0.25
_exptl_crystal_size_mid 0.13
_exptl_crystal_size_min 0.10
_refine_diff_density_max 0.495
_refine_diff_density_min -0.466
_refine_diff_density_rms 0.057
_refine_ls_extinction_method none
_refine_ls_goodness_of_fit_ref 1.063
_refine_ls_hydrogen_treatment constr
_refine_ls_matrix_type full
_refine_ls_number_parameters 190
_refine_ls_number_reflns 2655
_refine_ls_number_restraints 59
_refine_ls_restrained_S_all 1.255
_refine_ls_R_factor_all 0.086
_refine_ls_R_factor_gt 0.0801
_refine_ls_shift/su_max 0
_refine_ls_shift/su_mean 0
_refine_ls_structure_factor_coef Fsqd
_refine_ls_weighting_details 'w=1/[\s^2^(Fo^2^)+(0.1270P)^2^+0.7163P] where P=(Fo^2^+2Fc^2^)/3'
_refine_ls_weighting_scheme calc
_refine_ls_wR_factor_ref 0.2436
_reflns_number_gt 2368
_reflns_number_total 2655
_reflns_threshold_expression 'I > 2\s(I)'
_cod_data_source_file lq5043.cif
_cod_data_source_block tcnq_2pic_2
_cod_original_sg_symbol_H-M 'P 21/c'
_cod_database_code 1567022

loop_
_space_group_symop_id
_space_group_symop_operation_xyz
1 x,y,z
2 -x,1/2+y,1/2-z
3 -x,-y,-z
4 x,1/2-y,1/2+z

loop_
_atom_site_label
_atom_site_fract_x
_atom_site_fract_y
_atom_site_fract_z
_atom_site_U_iso_or_equiv
_atom_site_adp_type
_atom_site_calc_flag
_atom_site_occupancy
_atom_site_disorder_assembly
_atom_site_disorder_group
_atom_site_type_symbol
N1 0.79412(17) 0.3804(2) 0.4643(4) 0.0786(8) Uani d 1 . . N
N2 0.25924(19) 0.3835(2) -0.0970(3) 0.0752(7) Uani d 1 . . N
N3 0.62860(19) 0.36881(19) 0.9386(3) 0.0696(7) Uani d 1 . . N
N4 0.09276(18) 0.3418(3) 0.3785(4) 0.0843(8) Uani d 1 . . N
C1 0.71694(17) 0.37920(18) 0.5278(3) 0.0530(6) Uani d 1 . . C
C2 0.62222(16) 0.37756(15) 0.6091(3) 0.0445(5) Uani d 1 . . C
C3 0.53293(15) 0.37771(14) 0.5162(3) 0.0411(5) Uani d 1 . . C
C4 0.53252(16) 0.38336(16) 0.3324(3) 0.0441(5) Uani d 1 . . C
H4 0.592932 0.387704 0.274452 0.053 Uiso calc 1 . . H
C5 0.44604(16) 0.38249(16) 0.2417(3) 0.0446(5) Uani d 1 . . C
H5 0.448037 0.386771 0.12255 0.054 Uiso calc 1 . . H
C6 0.35108(16) 0.37507(15) 0.3258(3) 0.0433(5) Uani d 1 . . C
C7 0.26228(17) 0.37032(16) 0.2318(3) 0.0484(6) Uani d 1 . . C
C8 0.26028(18) 0.37778(19) 0.0499(3) 0.0546(6) Uani d 1 . . C
C9 0.62503(17) 0.37243(16) 0.7917(3) 0.0485(5) Uani d 1 . . C
C10 0.43804(16) 0.37212(15) 0.5998(3) 0.0434(5) Uani d 1 . . C
H10 0.435939 0.369351 0.71905 0.052 Uiso calc 1 . . H
C11 0.35137(16) 0.37077(15) 0.5091(3) 0.0439(5) Uani d 1 . . C
H11 0.290957 0.366966 0.567191 0.053 Uiso calc 1 . . H
C12 0.16802(18) 0.3552(2) 0.3133(3) 0.0582(6) Uani d 1 . . C
N5 0.0283(3) 0.5130(4) 0.9314(6) 0.1145(14) Uani d 0.5 . . N
C13 0.0283(3) 0.5130(4) 0.9314(6) 0.1145(14) Uani d 0.5 . . C
C14 0.0353(4) 0.4620(6) 0.7794(8) 0.144(2) Uani d 1 . . C
C15 -0.0182(6) 0.3943(6) 0.7836(9) 0.0871(18) Uani d 0.5 . . C
H15 -0.023482 0.354855 0.683739 0.105 Uiso calc 0.5 . . H
C16 -0.0806(5) 0.3607(5) 0.9277(11) 0.0852(18) Uani d 0.5 . . C
H16 -0.119588 0.301335 0.912059 0.102 Uiso calc 0.5 . . H
C17 -0.0850(5) 0.4025(7) 1.0591(8) 0.159(3) Uani d 1 . . C

loop_
_atom_site_aniso_label
_atom_site_aniso_U_11
_atom_site_aniso_U_22
_atom_site_aniso_U_33
_atom_site_aniso_U_12
_atom_site_aniso_U_13
_atom_site_aniso_U_23
N1 0.0476(13) 0.102(2) 0.0867(18) 0.0044(11) 0.0116(11) 0.0033(13)
N2 0.0720(15) 0.0977(19) 0.0558(13) 0.0051(12) -0.0113(11) -0.0046(11)
N3 0.0765(16) 0.0808(16) 0.0513(12) -0.0050(11) -0.0069(10) 0.0093(10)
N4 0.0483(13) 0.108(2) 0.0964(19) -0.0037(12) 0.0049(12) -0.0006(15)
C1 0.0447(12) 0.0576(14) 0.0568(13) 0.0027(9) -0.0033(10) -0.0002(10)
C2 0.0435(11) 0.0427(11) 0.0473(11) 0.0006(8) 0.0002(8) 0.0012(8)
C3 0.0423(11) 0.0367(10) 0.0442(11) 0.0000(7) 0.0006(8) -0.0011(7)
C4 0.0429(11) 0.0466(11) 0.0427(11) 0.0005(8) 0.0045(8) -0.0032(8)
C5 0.0460(11) 0.0476(11) 0.0403(10) 0.0002(8) 0.0013(8) -0.0032(8)
C6 0.0430(11) 0.0399(11) 0.0470(11) -0.0004(7) -0.0005(8) -0.0010(8)
C7 0.0446(12) 0.0488(12) 0.0518(12) 0.0006(8) -0.0040(9) -0.0024(9)
C8 0.0491(13) 0.0595(14) 0.0551(14) 0.0028(9) -0.0108(10) -0.0056(10)
C9 0.0469(12) 0.0479(12) 0.0507(13) -0.0012(8) -0.0040(9) 0.0049(9)
C10 0.0449(11) 0.0436(11) 0.0416(10) -0.0027(8) 0.0028(8) 0.0027(8)
C11 0.0418(11) 0.0442(11) 0.0458(11) -0.0032(8) 0.0038(8) 0.0012(8)
C12 0.0440(13) 0.0650(14) 0.0655(15) 0.0018(10) -0.0062(10) -0.0030(11)
N5 0.0594(18) 0.161(3) 0.123(3) 0.0318(19) 0.0183(17) 0.075(3)
C13 0.0594(18) 0.161(3) 0.123(3) 0.0318(19) 0.0183(17) 0.075(3)
C14 0.084(3) 0.209(6) 0.139(4) 0.038(3) 0.017(3) 0.084(4)
C15 0.085(5) 0.110(5) 0.066(3) 0.036(4) -0.003(3) -0.002(3)
C16 0.069(4) 0.064(3) 0.123(5) -0.010(3) -0.014(3) -0.014(3)
C17 0.118(4) 0.242(8) 0.117(4) 0.068(5) 0.030(3) 0.053(4)

loop_
_atom_type_symbol
_atom_type_description
_atom_type_scat_dispersion_real
_atom_type_scat_dispersion_imag
_atom_type_scat_source
C C 0.0181 0.0091 'International Tables Vol C Tables 4.2.6.8 and 6.1.1.4'
H H 0 0 'International Tables Vol C Tables 4.2.6.8 and 6.1.1.4'
N N 0.0311 0.018 'International Tables Vol C Tables 4.2.6.8 and 6.1.1.4'

loop_
_geom_angle_atom_site_label_1
_geom_angle_atom_site_label_2
_geom_angle_atom_site_label_3
_geom_angle
_geom_angle_site_symmetry_1
_geom_angle_site_symmetry_3
_geom_angle_publ_flag
N1 C1 C2 179.0(3) . . ?
C3 C2 C1 122.2(2) . . ?
C3 C2 C9 122.4(2) . . ?
C1 C2 C9 115.36(19) . . ?
C2 C3 C10 121.58(19) . . ?
C2 C3 C4 121.09(19) . . ?
C10 C3 C4 117.32(19) . . ?
C5 C4 C3 121.26(19) . . ?
C5 C4 H4 119.4 . . ?
C3 C4 H4 119.4 . . ?
C4 C5 C6 121.25(19) . . ?
C4 C5 H5 119.4 . . ?
C6 C5 H5 119.4 . . ?
C7 C6 C11 121.3(2) . . ?
C7 C6 C5 121.1(2) . . ?
C11 C6 C5 117.51(19) . . ?
C6 C7 C8 122.1(2) . . ?
C6 C7 C12 121.7(2) . . ?
C8 C7 C12 116.2(2) . . ?
N2 C8 C7 179.6(3) . . ?
N3 C9 C2 179.1(3) . . ?
C11 C10 C3 121.50(19) . . ?
C11 C10 H10 119.3 . . ?
C3 C10 H10 119.3 . . ?
C10 C11 C6 121.14(19) . . ?
C10 C11 H11 119.4 . . ?
C6 C11 H11 119.4 . . ?
N4 C12 C7 179.1(3) . . ?
C17 C13 C14 113.6(5) 3_567 . ?
C17 C13 C13 118.7(7) 3_567 3_567 ?
C14 C13 C13 127.8(7) . 3_567 ?
C17 C13 C15 145.9(5) 3_567 . ?
C14 C13 C15 32.4(3) . . ?
C13 C13 C15 95.4(6) 3_567 . ?
C15 C14 C13 107.3(6) . . ?
C14 C15 C16 127.9(7) . . ?
C14 C15 C13 40.3(4) . . ?
C16 C15 C13 87.7(4) . . ?
C14 C15 H15 116.1 . . ?
C16 C15 H15 116.1 . . ?
C13 C15 H15 156.2 . . ?
C17 C16 C15 125.0(8) . . ?
C17 C16 H16 117.5 . . ?
C15 C16 H16 117.5 . . ?
C16 C17 C13 113.3(7) . 3_567 ?

loop_
_geom_bond_atom_site_label_1
_geom_bond_atom_site_label_2
_geom_bond_site_symmetry_2
_geom_bond_distance
_geom_bond_publ_flag
N1 C1 . 1.148(3) ?
N2 C8 . 1.146(3) ?
N3 C9 . 1.145(3) ?
N4 C12 . 1.144(3) ?
C1 C2 . 1.420(3) ?
C2 C3 . 1.392(3) ?
C2 C9 . 1.423(3) ?
C3 C10 . 1.432(3) ?
C3 C4 . 1.433(3) ?
C4 C5 . 1.351(3) ?
C4 H4 . 0.93 ?
C5 C6 . 1.436(3) ?
C5 H5 . 0.93 ?
C6 C7 . 1.392(3) ?
C6 C11 . 1.428(3) ?
C7 C8 . 1.420(3) ?
C7 C12 . 1.428(3) ?
C10 C11 . 1.353(3) ?
C10 H10 . 0.93 ?
C11 H11 . 0.93 ?
C13 C17 3_567 1.323(9) ?
C13 C14 . 1.355(8) ?
C13 C13 3_567 1.356(7) ?
C13 C15 . 2.002(10) ?
C14 C15 . 1.124(8) ?
C15 C16 . 1.467(10) ?
C15 H15 . 0.93 ?
C16 C17 . 1.157(8) ?
C16 H16 . 0.93 ?

loop_
_geom_torsion_atom_site_label_1
_geom_torsion_atom_site_label_2
_geom_torsion_atom_site_label_3
_geom_torsion_atom_site_label_4
_geom_torsion
_geom_torsion_site_symmetry_1
_geom_torsion_site_symmetry_2
_geom_torsion_site_symmetry_3
_geom_torsion_site_symmetry_4
_geom_torsion_publ_flag
C1 C2 C3 C10 177.64(19) . . . . ?
C9 C2 C3 C10 -0.3(3) . . . . ?
C1 C2 C3 C4 -2.3(3) . . . . ?
C9 C2 C3 C4 179.75(18) . . . . ?
C2 C3 C4 C5 179.34(18) . . . . ?
C10 C3 C4 C5 -0.6(3) . . . . ?
C3 C4 C5 C6 -0.5(3) . . . . ?
C4 C5 C6 C7 -177.61(19) . . . . ?
C4 C5 C6 C11 1.2(3) . . . . ?
C11 C6 C7 C8 178.0(2) . . . . ?
C5 C6 C7 C8 -3.2(3) . . . . ?
C11 C6 C7 C12 -3.5(3) . . . . ?
C5 C6 C7 C12 175.3(2) . . . . ?
C2 C3 C10 C11 -179.04(18) . . . . ?
C4 C3 C10 C11 0.9(3) . . . . ?
C3 C10 C11 C6 -0.1(3) . . . . ?
C7 C6 C11 C10 177.91(18) . . . . ?
C5 C6 C11 C10 -0.9(3) . . . . ?
C17 C13 C14 C15 -177.4(5) 3_567 . . . ?
C13 C13 C14 C15 2.6(8) 3_567 . . . ?
C13 C14 C15 C16 -3.5(10) . . . . ?
C14 C15 C16 C17 2.1(13) . . . . ?
C13 C15 C16 C17 -0.2(8) . . . . ?
C15 C16 C17 C13 1.1(10) . . . 3_567 ?
